data_7715427
loop_
_publ_author_name
'Das, Sandip'
'Kumar, Pankaj'

_publ_section_title
;
 Exploring the carbonic anhydrase-mimetic
 [(PMDTA)<sub>2</sub>ZnII2(OH<sup>-</sup>)<sub>2</sub>]<sup>2+</sup> for
 nitric oxide monooxygenation.
;
_journal_issue 14
_journal_name_full 'Dalton transactions (Cambridge, England : 2003)'
_journal_page_first 6173
_journal_page_last 6177
_journal_paper_doi 10.1039/d4dt00407h
_journal_volume 53
_journal_year 2024
_chemical_formula_sum 'C66 H88 B2 N6 O2 Zn2'
_chemical_formula_weight 1149.78
_space_group_crystal_system triclinic
_space_group_IT_number 2
_space_group_name_Hall '-P 1'
_space_group_name_H-M_alt 'P -1'
_atom_sites_solution_hydrogens mixed
_audit_creation_method SHELXL-2018/3
_audit_update_record
;
2024-03-05 deposited with the CCDC.	2024-03-11 downloaded from the CCDC.
;
_cell_angle_alpha 69.809(4)
_cell_angle_beta 72.122(4)
_cell_angle_gamma 69.657(4)
_cell_formula_units_Z 1
_cell_length_a 10.8666(12)
_cell_length_b 11.7591(13)
_cell_length_c 13.5100(14)
_cell_measurement_reflns_used 6611
_cell_measurement_temperature 100(2)
_cell_measurement_theta_max 28.384
_cell_measurement_theta_min 1.644
_cell_volume 1484.5(3)
_computing_cell_refinement 'SAINT V8.40B (?, 2016)'
_computing_data_collection 'Apex 4 using Bruker Photon III Duo'
_computing_data_reduction 'SAINT V8.40B (?, 2016)'
_computing_molecular_graphics 'Olex2 1.5 (Dolomanov et al., 2009)'
_computing_publication_material 'Olex2 1.5 (Dolomanov et al., 2009)'
_computing_structure_refinement 'SHELXL-2018/3 (Sheldrick, 2018)'
_computing_structure_solution 'SHELXT 2018/2 (Sheldrick, 2018)'
_diffrn_ambient_temperature 100(2)
_diffrn_measured_fraction_theta_full 0.985
_diffrn_measured_fraction_theta_max 0.984
_diffrn_measurement_device_type Brukar_D8_Venture
_diffrn_measurement_method Mo
_diffrn_radiation_type MoK\a
_diffrn_radiation_wavelength 0.71073
_diffrn_reflns_av_R_equivalents 0.0860
_diffrn_reflns_av_unetI/netI 0.0313
_diffrn_reflns_Laue_measured_fraction_full 0.985
_diffrn_reflns_Laue_measured_fraction_max 0.984
_diffrn_reflns_limit_h_max 14
_diffrn_reflns_limit_h_min -14
_diffrn_reflns_limit_k_max 15
_diffrn_reflns_limit_k_min -15
_diffrn_reflns_limit_l_max 17
_diffrn_reflns_limit_l_min -18
_diffrn_reflns_number 75219
_diffrn_reflns_point_group_measured_fraction_full 0.985
_diffrn_reflns_point_group_measured_fraction_max 0.984
_diffrn_reflns_theta_full 25.242
_diffrn_reflns_theta_max 28.384
_diffrn_reflns_theta_min 1.644
_diffrn_source Mo
_exptl_absorpt_coefficient_mu 0.858
_exptl_crystal_colour colorless
_exptl_crystal_density_diffrn 1.286
_exptl_crystal_description block
_exptl_crystal_F_000 612
_exptl_crystal_size_max 0.328
_exptl_crystal_size_mid 0.282
_exptl_crystal_size_min 0.226
_refine_diff_density_max 0.929
_refine_diff_density_min -0.662
_refine_diff_density_rms 0.079
_refine_ls_extinction_method none
_refine_ls_goodness_of_fit_ref 1.070
_refine_ls_hydrogen_treatment mixed
_refine_ls_matrix_type full
_refine_ls_number_parameters 360
_refine_ls_number_reflns 7330
_refine_ls_number_restraints 1
_refine_ls_restrained_S_all 1.071
_refine_ls_R_factor_all 0.0440
_refine_ls_R_factor_gt 0.0387
_refine_ls_shift/su_max 0.000
_refine_ls_shift/su_mean 0.000
_refine_ls_structure_factor_coef Fsqd
_refine_ls_weighting_details 'w=1/[\s^2^(Fo^2^)+(0.0585P)^2^+1.2994P] where P=(Fo^2^+2Fc^2^)/3'
_refine_ls_weighting_scheme calc
_refine_ls_wR_factor_gt 0.1064
_refine_ls_wR_factor_ref 0.1142
_reflns_Friedel_coverage 0.000
_reflns_number_gt 6611
_reflns_number_total 7330
_reflns_threshold_expression 'I > 2\s(I)'
_cod_data_source_file d4dt00407h2.cif
_cod_data_source_block mo_Zn_P_OH_2_0m_a_a
_cod_depositor_comments 'Adding full bibliography for 7715427--7715429.cif.'
_cod_database_code 7715427
_shelx_shelxl_version_number 2018/3
_shelx_space_group_comment
;
The symmetry employed for this shelxl refinement is uniquely defined
by the following loop, which should always be used as a source of
symmetry information in preference to the above space-group names.
They are only intended as comments.
;

loop_
_space_group_symop_operation_xyz
'x, y, z'
'-x, -y, -z'

loop_
_atom_site_label
_atom_site_type_symbol
_atom_site_fract_x
_atom_site_fract_y
_atom_site_fract_z
_atom_site_U_iso_or_equiv
_atom_site_adp_type
_atom_site_occupancy
_atom_site_site_symmetry_order
_atom_site_calc_flag
_atom_site_refinement_flags_posn
_atom_site_refinement_flags_adp
_atom_site_refinement_flags_occupancy
_atom_site_disorder_assembly
_atom_site_disorder_group
Zn1 Zn 0.41825(2) 0.43420(2) 0.10917(2) 0.01849(8) Uani 1 1 d . . . . .
O1 O 0.42475(15) 0.48949(15) -0.04797(11) 0.0278(3) Uani 1 1 d D . . . .
N1 N 0.50892(17) 0.24123(15) 0.17334(13) 0.0228(3) Uani 1 1 d . . . . .
N2 N 0.31369(17) 0.53097(16) 0.23220(13) 0.0235(3) Uani 1 1 d . . . . .
N3 N 0.23230(17) 0.36951(16) 0.16090(13) 0.0223(3) Uani 1 1 d . . . . .
C1 C 0.23631(18) 0.17674(17) 0.85688(15) 0.0199(3) Uani 1 1 d . . . . .
C2 C 0.32225(19) 0.10230(18) 0.92779(15) 0.0215(3) Uani 1 1 d . . . . .
H2A H 0.416293 0.090085 0.901056 0.026 Uiso 1 1 calc R U . . .
C3 C 0.2758(2) 0.04510(19) 1.03627(16) 0.0253(4) Uani 1 1 d . . . . .
H3 H 0.338198 -0.004736 1.081243 0.030 Uiso 1 1 calc R U . . .
C4 C 0.1399(2) 0.0606(2) 1.07841(17) 0.0309(4) Uani 1 1 d . . . . .
H4 H 0.107934 0.020337 1.151576 0.037 Uiso 1 1 calc R U . . .
C5 C 0.0507(2) 0.1365(2) 1.01143(18) 0.0345(5) Uani 1 1 d . . . . .
H5 H -0.043316 0.150270 1.039258 0.041 Uiso 1 1 calc R U . . .
C6 C 0.0988(2) 0.1922(2) 0.90413(17) 0.0295(4) Uani 1 1 d . . . . .
H6 H 0.035645 0.243477 0.860195 0.035 Uiso 1 1 calc R U . . .
C7 C 0.44040(18) 0.17905(16) 0.67745(14) 0.0183(3) Uani 1 1 d . . . . .
C8 C 0.54529(18) 0.18281(17) 0.71560(14) 0.0193(3) Uani 1 1 d . . . . .
H8 H 0.523130 0.223709 0.770809 0.023 Uiso 1 1 calc R U . . .
C9 C 0.67996(19) 0.12937(17) 0.67616(15) 0.0209(3) Uani 1 1 d . . . . .
H9 H 0.747261 0.133236 0.705198 0.025 Uiso 1 1 calc R U . . .
C10 C 0.71627(19) 0.07034(17) 0.59440(16) 0.0225(4) Uani 1 1 d . . . . .
H10 H 0.807967 0.032333 0.567924 0.027 Uiso 1 1 calc R U . . .
C11 C 0.6164(2) 0.06787(18) 0.55218(16) 0.0238(4) Uani 1 1 d . . . . .
H11 H 0.639722 0.029528 0.495117 0.029 Uiso 1 1 calc R U . . .
C12 C 0.48152(19) 0.12156(18) 0.59315(15) 0.0213(3) Uani 1 1 d . . . . .
H12 H 0.414954 0.118950 0.562568 0.026 Uiso 1 1 calc R U . . .
C13 C 0.26912(18) 0.39402(17) 0.70728(14) 0.0190(3) Uani 1 1 d . . . . .
C14 C 0.20379(19) 0.46040(18) 0.78582(16) 0.0230(4) Uani 1 1 d . . . . .
H14 H 0.167177 0.416404 0.856273 0.028 Uiso 1 1 calc R U . . .
C15 C 0.1903(2) 0.58877(19) 0.76475(18) 0.0262(4) Uani 1 1 d . . . . .
H15 H 0.146699 0.629889 0.820688 0.031 Uiso 1 1 calc R U . . .
C16 C 0.2405(2) 0.65602(18) 0.66213(18) 0.0259(4) Uani 1 1 d . . . . .
H16 H 0.228131 0.743993 0.646389 0.031 Uiso 1 1 calc R U . . .
C17 C 0.3090(2) 0.59306(18) 0.58266(16) 0.0249(4) Uani 1 1 d . . . . .
H17 H 0.345794 0.637505 0.512454 0.030 Uiso 1 1 calc R U . . .
C18 C 0.3238(2) 0.46440(18) 0.60622(15) 0.0223(4) Uani 1 1 d . . . . .
H18 H 0.373061 0.422622 0.551343 0.027 Uiso 1 1 calc R U . . .
C19 C 0.18464(18) 0.22797(17) 0.66405(14) 0.0194(3) Uani 1 1 d . . . . .
C20 C 0.1602(2) 0.11064(18) 0.68673(17) 0.0249(4) Uani 1 1 d . . . . .
H20 H 0.199611 0.042289 0.740291 0.030 Uiso 1 1 calc R U . . .
C21 C 0.0809(2) 0.0900(2) 0.63431(18) 0.0271(4) Uani 1 1 d . . . . .
H21 H 0.068427 0.008762 0.651772 0.033 Uiso 1 1 calc R U . . .
C22 C 0.02019(19) 0.1879(2) 0.55670(16) 0.0250(4) Uani 1 1 d . . . . .
H22 H -0.034184 0.174747 0.520632 0.030 Uiso 1 1 calc R U . . .
C23 C 0.04062(19) 0.3052(2) 0.53296(15) 0.0239(4) Uani 1 1 d . . . . .
H23 H -0.000972 0.373671 0.480602 0.029 Uiso 1 1 calc R U . . .
C24 C 0.12159(19) 0.32377(18) 0.58518(15) 0.0212(3) Uani 1 1 d . . . . .
H24 H 0.134579 0.405060 0.566399 0.025 Uiso 1 1 calc R U . . .
C25 C 0.6394(2) 0.2024(2) 0.10142(19) 0.0312(4) Uani 1 1 d . . . . .
H25A H 0.680201 0.112351 0.129310 0.047 Uiso 1 1 calc R U . . .
H25B H 0.698905 0.250439 0.098294 0.047 Uiso 1 1 calc R U . . .
H25C H 0.625755 0.218544 0.028841 0.047 Uiso 1 1 calc R U . . .
C26 C 0.2052(2) 0.4722(2) 0.30032(16) 0.0260(4) Uani 1 1 d . . . . .
H26A H 0.139329 0.528549 0.343934 0.031 Uiso 1 1 calc R U . . .
H26B H 0.243468 0.392075 0.350555 0.031 Uiso 1 1 calc R U . . .
C27 C 0.1343(2) 0.4464(2) 0.23317(17) 0.0259(4) Uani 1 1 d . . . . .
H27A H 0.067047 0.401221 0.281352 0.031 Uiso 1 1 calc R U . . .
H27B H 0.086468 0.527170 0.189321 0.031 Uiso 1 1 calc R U . . .
C28 C 0.2726(2) 0.23485(19) 0.22107(16) 0.0249(4) Uani 1 1 d . . . . .
H28A H 0.211938 0.190487 0.217863 0.030 Uiso 1 1 calc R U . . .
H28B H 0.264312 0.228211 0.297777 0.030 Uiso 1 1 calc R U . . .
C29 C 0.4162(2) 0.17345(18) 0.17302(16) 0.0247(4) Uani 1 1 d . . . . .
H29A H 0.442662 0.084664 0.215368 0.030 Uiso 1 1 calc R U . . .
H29B H 0.422817 0.174285 0.098036 0.030 Uiso 1 1 calc R U . . .
C30 C 0.5321(2) 0.2089(2) 0.28296(18) 0.0291(4) Uani 1 1 d . . . . .
H30A H 0.573695 0.118265 0.306564 0.044 Uiso 1 1 calc R U . . .
H30B H 0.446213 0.231590 0.332750 0.044 Uiso 1 1 calc R U . . .
H30C H 0.591890 0.255296 0.282417 0.044 Uiso 1 1 calc R U . . .
C31 C 0.4009(2) 0.5256(2) 0.29970(17) 0.0285(4) Uani 1 1 d . . . . .
H31A H 0.348692 0.575154 0.351582 0.043 Uiso 1 1 calc R U . . .
H31B H 0.475838 0.560189 0.253597 0.043 Uiso 1 1 calc R U . . .
H31C H 0.435979 0.437971 0.338678 0.043 Uiso 1 1 calc R U . . .
C32 C 0.2540(2) 0.6651(2) 0.18136(18) 0.0301(4) Uani 1 1 d . . . . .
H32A H 0.189148 0.704728 0.236619 0.045 Uiso 1 1 calc R U . . .
H32B H 0.208329 0.671014 0.126787 0.045 Uiso 1 1 calc R U . . .
H32C H 0.325178 0.708242 0.147032 0.045 Uiso 1 1 calc R U . . .
C33 C 0.1750(2) 0.3815(2) 0.07142(17) 0.0275(4) Uani 1 1 d . . . . .
H33A H 0.093757 0.351990 0.100222 0.041 Uiso 1 1 calc R U . . .
H33B H 0.240846 0.330496 0.024366 0.041 Uiso 1 1 calc R U . . .
H33C H 0.152286 0.469856 0.029894 0.041 Uiso 1 1 calc R U . . .
B1 B 0.2830(2) 0.24412(19) 0.72723(16) 0.0179(4) Uani 1 1 d . . . . .
H2 H 0.374(2) 0.476(2) -0.081(2) 0.027 Uiso 1 1 d D U . . .

loop_
_atom_site_aniso_label
_atom_site_aniso_U_11
_atom_site_aniso_U_22
_atom_site_aniso_U_33
_atom_site_aniso_U_23
_atom_site_aniso_U_13
_atom_site_aniso_U_12
Zn1 0.01918(12) 0.01799(12) 0.01700(12) -0.00205(8) -0.00356(8) -0.00633(8)
O1 0.0310(7) 0.0352(8) 0.0195(6) -0.0013(6) -0.0052(5) -0.0179(6)
N1 0.0227(8) 0.0204(7) 0.0241(8) -0.0017(6) -0.0064(6) -0.0076(6)
N2 0.0273(8) 0.0247(8) 0.0196(7) -0.0059(6) -0.0036(6) -0.0097(6)
N3 0.0223(8) 0.0255(8) 0.0203(7) -0.0062(6) -0.0045(6) -0.0078(6)
C1 0.0199(8) 0.0184(8) 0.0189(8) -0.0019(7) -0.0038(6) -0.0056(6)
C2 0.0207(8) 0.0217(8) 0.0199(8) -0.0031(7) -0.0042(7) -0.0057(7)
C3 0.0284(10) 0.0254(9) 0.0195(9) -0.0013(7) -0.0077(7) -0.0065(7)
C4 0.0329(11) 0.0346(11) 0.0199(9) 0.0011(8) -0.0015(8) -0.0147(9)
C5 0.0216(9) 0.0458(13) 0.0276(10) -0.0015(9) -0.0001(8) -0.0118(9)
C6 0.0205(9) 0.0351(11) 0.0245(10) 0.0012(8) -0.0053(7) -0.0062(8)
C7 0.0196(8) 0.0148(7) 0.0178(8) 0.0009(6) -0.0044(6) -0.0062(6)
C8 0.0211(8) 0.0176(8) 0.0185(8) -0.0029(6) -0.0031(6) -0.0075(6)
C9 0.0201(8) 0.0196(8) 0.0222(8) -0.0012(7) -0.0051(7) -0.0084(7)
C10 0.0194(8) 0.0197(8) 0.0246(9) -0.0035(7) -0.0004(7) -0.0068(7)
C11 0.0266(9) 0.0238(9) 0.0211(9) -0.0070(7) -0.0010(7) -0.0096(7)
C12 0.0227(9) 0.0216(8) 0.0200(8) -0.0025(7) -0.0058(7) -0.0084(7)
C13 0.0185(8) 0.0184(8) 0.0190(8) -0.0014(6) -0.0074(6) -0.0044(6)
C14 0.0227(9) 0.0243(9) 0.0213(9) -0.0050(7) -0.0036(7) -0.0077(7)
C15 0.0232(9) 0.0261(9) 0.0323(10) -0.0125(8) -0.0055(8) -0.0059(7)
C16 0.0246(9) 0.0198(8) 0.0355(11) -0.0062(8) -0.0109(8) -0.0058(7)
C17 0.0299(10) 0.0213(9) 0.0226(9) 0.0015(7) -0.0093(7) -0.0100(7)
C18 0.0256(9) 0.0214(8) 0.0189(8) -0.0035(7) -0.0049(7) -0.0068(7)
C19 0.0164(8) 0.0206(8) 0.0188(8) -0.0033(7) -0.0026(6) -0.0052(6)
C20 0.0226(9) 0.0213(9) 0.0292(10) -0.0012(7) -0.0092(7) -0.0063(7)
C21 0.0239(9) 0.0260(9) 0.0331(10) -0.0070(8) -0.0045(8) -0.0111(8)
C22 0.0182(8) 0.0350(10) 0.0238(9) -0.0105(8) -0.0015(7) -0.0097(7)
C23 0.0214(9) 0.0297(9) 0.0176(8) -0.0035(7) -0.0056(7) -0.0049(7)
C24 0.0210(8) 0.0208(8) 0.0192(8) -0.0021(7) -0.0048(7) -0.0054(7)
C25 0.0240(10) 0.0260(10) 0.0355(11) -0.0044(8) -0.0031(8) -0.0040(8)
C26 0.0258(9) 0.0307(10) 0.0215(9) -0.0102(8) 0.0005(7) -0.0093(8)
C27 0.0199(9) 0.0310(10) 0.0261(9) -0.0097(8) -0.0004(7) -0.0080(7)
C28 0.0273(9) 0.0244(9) 0.0247(9) -0.0037(7) -0.0050(7) -0.0122(7)
C29 0.0286(10) 0.0221(9) 0.0253(9) -0.0061(7) -0.0053(7) -0.0097(7)
C30 0.0342(11) 0.0254(9) 0.0296(10) -0.0014(8) -0.0155(8) -0.0087(8)
C31 0.0345(11) 0.0306(10) 0.0260(10) -0.0086(8) -0.0097(8) -0.0117(8)
C32 0.0362(11) 0.0252(10) 0.0271(10) -0.0058(8) -0.0074(8) -0.0067(8)
C33 0.0263(9) 0.0341(10) 0.0264(10) -0.0086(8) -0.0088(8) -0.0099(8)
B1 0.0180(9) 0.0170(8) 0.0160(8) 0.0001(7) -0.0046(7) -0.0051(7)

loop_
_atom_type_symbol
_atom_type_description
_atom_type_scat_dispersion_real
_atom_type_scat_dispersion_imag
_atom_type_scat_source
C C 0.0033 0.0016 'International Tables Vol C Tables 4.2.6.8 and 6.1.1.4'
H H 0.0000 0.0000 'International Tables Vol C Tables 4.2.6.8 and 6.1.1.4'
B B 0.0013 0.0007 'International Tables Vol C Tables 4.2.6.8 and 6.1.1.4'
N N 0.0061 0.0033 'International Tables Vol C Tables 4.2.6.8 and 6.1.1.4'
O O 0.0106 0.0060 'International Tables Vol C Tables 4.2.6.8 and 6.1.1.4'
Zn Zn 0.2839 1.4301 'International Tables Vol C Tables 4.2.6.8 and 6.1.1.4'

loop_
_geom_angle_atom_site_label_1
_geom_angle_atom_site_label_2
_geom_angle_atom_site_label_3
_geom_angle
_geom_angle_site_symmetry_1
_geom_angle_site_symmetry_3
_geom_angle_publ_flag
O1 Zn1 O1 77.09(7) . 2_665 ?
O1 Zn1 N1 116.11(7) . . ?
O1 Zn1 N1 103.38(6) 2_665 . ?
O1 Zn1 N2 130.95(7) . . ?
O1 Zn1 N2 98.26(6) 2_665 . ?
N1 Zn1 N2 112.48(7) . . ?
O1 Zn1 N3 97.14(6) . . ?
O1 Zn1 N3 172.75(6) 2_665 . ?
N1 Zn1 N3 83.04(6) . . ?
N2 Zn1 N3 82.12(6) . . ?
O1 Zn1 Zn1 39.01(4) . 2_665 ?
O1 Zn1 Zn1 38.08(4) 2_665 2_665 ?
N1 Zn1 Zn1 115.33(5) . 2_665 ?
N2 Zn1 Zn1 120.49(5) . 2_665 ?
N3 Zn1 Zn1 136.00(4) . 2_665 ?
Zn1 O1 Zn1 102.91(7) . 2_665 ?
C25 N1 C30 108.00(17) . . ?
C25 N1 C29 109.34(16) . . ?
C30 N1 C29 110.24(15) . . ?
C25 N1 Zn1 109.15(12) . . ?
C30 N1 Zn1 114.75(13) . . ?
C29 N1 Zn1 105.26(12) . . ?
C26 N2 C31 109.74(16) . . ?
C26 N2 C32 109.21(16) . . ?
C31 N2 C32 107.99(16) . . ?
C26 N2 Zn1 107.13(12) . . ?
C31 N2 Zn1 113.33(13) . . ?
C32 N2 Zn1 109.39(12) . . ?
C33 N3 C27 110.41(16) . . ?
C33 N3 C28 109.60(16) . . ?
C27 N3 C28 111.12(15) . . ?
C33 N3 Zn1 114.13(12) . . ?
C27 N3 Zn1 106.09(12) . . ?
C28 N3 Zn1 105.37(11) . . ?
C2 C1 C6 114.57(17) . . ?
C2 C1 B1 125.91(16) . . ?
C6 C1 B1 119.52(16) . . ?
C3 C2 C1 122.92(18) . . ?
C4 C3 C2 120.38(18) . . ?
C3 C4 C5 118.59(19) . . ?
C6 C5 C4 120.1(2) . . ?
C5 C6 C1 123.43(19) . . ?
C12 C7 C8 115.04(16) . . ?
C12 C7 B1 124.20(16) . . ?
C8 C7 B1 120.71(16) . . ?
C9 C8 C7 122.97(17) . . ?
C10 C9 C8 120.13(17) . . ?
C11 C10 C9 118.81(17) . . ?
C10 C11 C12 120.28(18) . . ?
C11 C12 C7 122.72(17) . . ?
C14 C13 C18 115.36(17) . . ?
C14 C13 B1 124.38(16) . . ?
C18 C13 B1 120.26(16) . . ?
C15 C14 C13 122.69(18) . . ?
C16 C15 C14 119.97(19) . . ?
C15 C16 C17 119.14(18) . . ?
C16 C17 C18 119.82(18) . . ?
C17 C18 C13 122.92(18) . . ?
C24 C19 C20 114.78(17) . . ?
C24 C19 B1 124.95(16) . . ?
C20 C19 B1 120.27(16) . . ?
C21 C20 C19 123.07(18) . . ?
C22 C21 C20 120.17(19) . . ?
C23 C22 C21 118.48(18) . . ?
C22 C23 C24 120.58(18) . . ?
C23 C24 C19 122.91(18) . . ?
N2 C26 C27 111.63(16) . . ?
N3 C27 C26 110.56(16) . . ?
N3 C28 C29 110.38(16) . . ?
N1 C29 C28 110.65(16) . . ?
C7 B1 C13 106.88(14) . . ?
C7 B1 C19 109.28(15) . . ?
C13 B1 C19 110.72(14) . . ?
C7 B1 C1 112.30(14) . . ?
C13 B1 C1 110.69(15) . . ?
C19 B1 C1 106.99(14) . . ?

loop_
_geom_bond_atom_site_label_1
_geom_bond_atom_site_label_2
_geom_bond_distance
_geom_bond_site_symmetry_2
_geom_bond_publ_flag
Zn1 O1 1.9803(15) . ?
Zn1 O1 2.0212(15) 2_665 ?
Zn1 N1 2.1173(16) . ?
Zn1 N2 2.1437(17) . ?
Zn1 N3 2.2327(17) . ?
Zn1 Zn1 3.1298(5) 2_665 ?
N1 C25 1.474(3) . ?
N1 C30 1.475(3) . ?
N1 C29 1.488(2) . ?
N2 C26 1.475(3) . ?
N2 C31 1.478(3) . ?
N2 C32 1.481(3) . ?
N3 C33 1.467(2) . ?
N3 C27 1.486(3) . ?
N3 C28 1.486(3) . ?
C1 C2 1.399(3) . ?
C1 C6 1.406(3) . ?
C1 B1 1.652(3) . ?
C2 C3 1.399(3) . ?
C3 C4 1.382(3) . ?
C4 C5 1.390(3) . ?
C5 C6 1.386(3) . ?
C7 C12 1.401(3) . ?
C7 C8 1.407(2) . ?
C7 B1 1.643(3) . ?
C8 C9 1.390(3) . ?
C9 C10 1.389(3) . ?
C10 C11 1.384(3) . ?
C11 C12 1.398(3) . ?
C13 C14 1.401(3) . ?
C13 C18 1.402(3) . ?
C13 B1 1.648(3) . ?
C14 C15 1.399(3) . ?
C15 C16 1.387(3) . ?
C16 C17 1.389(3) . ?
C17 C18 1.395(3) . ?
C19 C24 1.399(2) . ?
C19 C20 1.407(3) . ?
C19 B1 1.650(3) . ?
C20 C21 1.393(3) . ?
C21 C22 1.387(3) . ?
C22 C23 1.386(3) . ?
C23 C24 1.393(3) . ?
C26 C27 1.513(3) . ?
C28 C29 1.515(3) . ?
